data_2014009
loop_
_publ_author_name
'Garden, Simon J.'
'Wardell, James L.'
'Skakle, Janet M. S.'
'Low, John N.'
'Glidewell, Christopher'

_publ_section_title
;
 Hydrogen bonding in substituted nitroanilines: hydrogen-bonded sheets
 in 4-iodo-3-nitroaniline
;
_journal_issue 5
_journal_name_full 'Acta Crystallographica Section C'
_journal_page_first o328
_journal_page_last o330
_journal_paper_doi 10.1107/S0108270104006092
_journal_volume 60
_journal_year 2004
_chemical_formula_iupac 'C6 H5 I N2 O2'
_chemical_formula_moiety 'C6 H5 I N2 O2'
_chemical_formula_sum 'C6 H5 I N2 O2'
_chemical_formula_weight 264.02
_chemical_name_systematic
;
4-iodo-3-nitroaniline
;
_space_group_IT_number 14
_symmetry_cell_setting monoclinic
_symmetry_space_group_name_Hall '-P 2yn'
_symmetry_space_group_name_H-M 'P 1 21/n 1'
_atom_sites_solution_hydrogens geom
_atom_sites_solution_primary direct
_atom_sites_solution_secondary difmap
_cell_angle_alpha 90
_cell_angle_beta 111.5800(10)
_cell_angle_gamma 90
_cell_formula_units_Z 4
_cell_length_a 12.5174(7)
_cell_length_b 4.2601(3)
_cell_length_c 16.0042(9)
_cell_measurement_reflns_used 2848
_cell_measurement_temperature 291(2)
_cell_measurement_theta_max 32.52
_cell_measurement_theta_min 2.59
_cell_volume 793.61(8)
_computing_cell_refinement 'SAINT (Bruker, 2000)'
_computing_data_collection 'SMART (Bruker, 1998)'
_computing_data_reduction SAINT
_computing_molecular_graphics 'PLATON (Spek, 2003)'
_computing_publication_material 'SHELXL97 and PRPKAPPA (Ferguson, 1999)'
_computing_structure_refinement 'OSCAIL and SHELXL97 (Sheldrick, 1997)'
_computing_structure_solution 'OSCAIL (McArdle, 2003) and SHELXS97 (Sheldrick, 1997)'
_diffrn_ambient_temperature 291(2)
_diffrn_measured_fraction_theta_full 0.990
_diffrn_measured_fraction_theta_max 0.990
_diffrn_measurement_device_type 'Bruker SMART 1000 CCD area-detector'
_diffrn_measurement_method \f/\w
_diffrn_radiation_monochromator graphite
_diffrn_radiation_source 'fine-focus sealed X-ray tube'
_diffrn_radiation_type 'Mo K\a'
_diffrn_radiation_wavelength 0.71073
_diffrn_reflns_av_R_equivalents 0.0278
_diffrn_reflns_av_sigmaI/netI 0.0258
_diffrn_reflns_limit_h_max 18
_diffrn_reflns_limit_h_min -17
_diffrn_reflns_limit_k_max 6
_diffrn_reflns_limit_k_min -4
_diffrn_reflns_limit_l_max 24
_diffrn_reflns_limit_l_min -22
_diffrn_reflns_number 8259
_diffrn_reflns_theta_full 32.52
_diffrn_reflns_theta_max 32.52
_diffrn_reflns_theta_min 2.59
_diffrn_standards_decay_% negligible
_exptl_absorpt_coefficient_mu 3.985
_exptl_absorpt_correction_T_max 0.819
_exptl_absorpt_correction_T_min 0.456
_exptl_absorpt_correction_type multi-scan
_exptl_absorpt_process_details '(SADABS; Bruker, 2000)'
_exptl_crystal_colour colourless
_exptl_crystal_density_diffrn 2.210
_exptl_crystal_density_meas ?
_exptl_crystal_density_method 'not measured'
_exptl_crystal_description plate
_exptl_crystal_F_000 496
_exptl_crystal_size_max 0.50
_exptl_crystal_size_mid 0.05
_exptl_crystal_size_min 0.05
_refine_diff_density_max 1.100
_refine_diff_density_min -0.854
_refine_ls_extinction_method none
_refine_ls_goodness_of_fit_ref 1.002
_refine_ls_hydrogen_treatment constr
_refine_ls_matrix_type full
_refine_ls_number_parameters 100
_refine_ls_number_reflns 2848
_refine_ls_number_restraints 0
_refine_ls_restrained_S_all 1.002
_refine_ls_R_factor_all 0.0605
_refine_ls_R_factor_gt 0.0387
_refine_ls_shift/su_max 0.000
_refine_ls_shift/su_mean 0.000
_refine_ls_structure_factor_coef Fsqd
_refine_ls_weighting_details 'w = 1/[\s^2^(Fo^2^)+(0.0553P)^2^+0.2861P] where P=(Fo^2^+2Fc^2^)/3'
_refine_ls_weighting_scheme calc
_refine_ls_wR_factor_gt 0.0957
_refine_ls_wR_factor_ref 0.1069
_reflns_number_gt 1971
_reflns_number_total 2848
_reflns_threshold_expression I>2\s(I)
_cod_data_source_file gg1211.cif
_cod_data_source_block I
_cod_depositor_comments
;
The following automatic conversions were performed:

'_exptl_crystal_density_meas' value 'not measured' was changed to '?'
- the value is perceived as not measured.

Automatic conversion script
Id: cif_fix_values 3008 2015-01-20 13:52:24Z robertas 
;
_cod_original_sg_symbol_H-M 'P 21/n'
_cod_database_code 2014009
_cod_database_fobs_code 2014009

loop_
_symmetry_equiv_pos_as_xyz
'x, y, z'
'x+1/2, -y+1/2, z+1/2'
'-x, -y, -z'
'-x-1/2, y-1/2, -z-1/2'

loop_
_atom_site_label
_atom_site_fract_x
_atom_site_fract_y
_atom_site_fract_z
_atom_site_U_iso_or_equiv
_atom_site_adp_type
_atom_site_calc_flag
_atom_site_refinement_flags
_atom_site_occupancy
_atom_site_disorder_assembly
_atom_site_disorder_group
_atom_site_type_symbol
I4 0.28665(2) 0.16650(6) 0.356645(15) 0.06100(12) Uani d . 1 A . I
O3A 0.0122(6) 0.682(2) 0.4378(5) 0.0840(15) Uani d P 0.50 A 1 O
O3B 0.0796(6) 0.538(2) 0.3416(5) 0.0840(15) Uani d P 0.50 A 1 O
O3C 0.0469(6) 0.833(2) 0.4266(6) 0.0840(15) Uani d P 0.50 A 2 O
O3D 0.0510(6) 0.376(2) 0.3657(5) 0.0840(15) Uani d P 0.50 A 2 O
N1 0.3297(3) 0.7166(11) 0.7327(2) 0.0707(10) Uani d . 1 . . N
N3 0.0928(3) 0.5822(9) 0.4213(2) 0.0567(8) Uani d . 1 . . N
C1 0.3197(3) 0.6074(10) 0.6485(2) 0.0521(8) Uani d . 1 A . C
C2 0.2173(3) 0.6486(9) 0.5757(2) 0.0460(7) Uani d . 1 . . C
C3 0.2052(2) 0.5254(9) 0.49309(19) 0.0436(6) Uani d . 1 A . C
C4 0.2922(3) 0.3615(8) 0.4779(2) 0.0455(7) Uani d . 1 . . C
C5 0.3944(3) 0.3240(10) 0.5519(3) 0.0563(9) Uani d . 1 A . C
C6 0.4073(3) 0.4401(12) 0.6344(2) 0.0598(10) Uani d . 1 . . C
H1A 0.3986 0.7221 0.7752 0.085 Uiso d R 1 . . H
H1B 0.2745 0.8462 0.7316 0.085 Uiso d R 1 . . H
H2 0.1570 0.7589 0.5828 0.055 Uiso calc R 1 . . H
H5 0.4552 0.2172 0.5446 0.068 Uiso calc R 1 . . H
H6 0.4761 0.4068 0.6824 0.072 Uiso calc R 1 A . H

loop_
_atom_site_aniso_label
_atom_site_aniso_U_11
_atom_site_aniso_U_22
_atom_site_aniso_U_33
_atom_site_aniso_U_12
_atom_site_aniso_U_13
_atom_site_aniso_U_23
I4 0.0921(2) 0.04963(16) 0.04865(15) 0.00516(12) 0.03457(13) 0.00129(10)
O3A 0.056(2) 0.112(5) 0.065(2) 0.007(2) -0.0015(17) -0.016(3)
O3B 0.056(2) 0.112(5) 0.065(2) 0.007(2) -0.0015(17) -0.016(3)
O3C 0.056(2) 0.112(5) 0.065(2) 0.007(2) -0.0015(17) -0.016(3)
O3D 0.056(2) 0.112(5) 0.065(2) 0.007(2) -0.0015(17) -0.016(3)
N1 0.0607(18) 0.103(3) 0.0408(15) -0.0103(19) 0.0096(13) -0.0162(18)
N3 0.0464(15) 0.073(2) 0.0440(15) -0.0001(15) 0.0084(12) -0.0019(14)
C1 0.0466(16) 0.066(2) 0.0384(14) -0.0117(15) 0.0097(12) -0.0046(14)
C2 0.0407(14) 0.0572(19) 0.0378(13) -0.0006(14) 0.0117(11) -0.0030(14)
C3 0.0429(14) 0.0466(17) 0.0371(13) -0.0054(13) 0.0095(11) 0.0022(13)
C4 0.0556(17) 0.0443(16) 0.0369(13) -0.0003(14) 0.0175(12) 0.0044(13)
C5 0.0477(16) 0.069(2) 0.0506(18) 0.0112(17) 0.0157(14) 0.0104(18)
C6 0.0455(16) 0.079(3) 0.0461(17) -0.0011(18) 0.0066(13) 0.0106(18)

loop_
_atom_type_symbol
_atom_type_description
_atom_type_scat_dispersion_real
_atom_type_scat_dispersion_imag
_atom_type_scat_source
C C 0.0033 0.0016 'International Tables Vol C Tables 4.2.6.8 and 6.1.1.4'
H H 0.0000 0.0000 'International Tables Vol C Tables 4.2.6.8 and 6.1.1.4'
I I -0.4742 1.8119 'International Tables Vol C Tables 4.2.6.8 and 6.1.1.4'
N N 0.0061 0.0033 'International Tables Vol C Tables 4.2.6.8 and 6.1.1.4'
O O 0.0106 0.0060 'International Tables Vol C Tables 4.2.6.8 and 6.1.1.4'

loop_
_geom_angle_atom_site_label_1
_geom_angle_atom_site_label_2
_geom_angle_atom_site_label_3
_geom_angle
_geom_angle_publ_flag
N1 C1 C2 119.8(4) no
N1 C1 C6 122.2(3) no
C2 C1 C6 117.9(3) no
C1 N1 H1A 118.2 no
C1 N1 H1B 113.7 no
H1A N1 H1B 122.5 no
C3 C2 C1 119.8(3) no
C3 C2 H2 120.1 no
C1 C2 H2 120.1 no
C2 C3 C4 122.9(3) no
C2 C3 N3 115.0(3) no
C4 C3 N3 122.1(3) no
O3A N3 O3D 104.1(6) no
O3D N3 O3C 126.0(5) no
O3A N3 O3B 118.2(5) no
O3C N3 O3B 108.3(7) no
O3A N3 C3 121.4(4) no
O3D N3 C3 118.7(5) no
O3C N3 C3 115.2(4) no
O3B N3 C3 120.4(4) no
C3 C4 C5 116.3(3) no
C3 C4 I4 127.1(2) no
C5 C4 I4 116.7(3) no
C6 C5 C4 121.7(4) no
C6 C5 H5 119.2 no
C4 C5 H5 119.2 no
C5 C6 C1 121.4(3) no
C5 C6 H6 119.3 no
C1 C6 H6 119.3 no

loop_
_geom_bond_atom_site_label_1
_geom_bond_atom_site_label_2
_geom_bond_site_symmetry_2
_geom_bond_distance
_geom_bond_publ_flag
C1 N1 . 1.388(5) no
C1 C2 . 1.390(4) no
C1 C6 . 1.393(6) no
N1 H1A . 0.88 no
N1 H1B . 0.88 no
C2 C3 . 1.379(5) no
C2 H2 . 0.93 no
C3 C4 . 1.388(5) no
C3 N3 . 1.472(4) no
N3 O3A . 1.211(9) no
N3 O3D . 1.223(8) no
N3 O3C . 1.232(9) no
N3 O3B . 1.239(8) no
C4 C5 . 1.396(5) no
C4 I4 . 2.089(3) no
C5 C6 . 1.363(6) no
C5 H5 . 0.93 no
C6 H6 . 0.93 no

loop_
_geom_hbond_atom_site_label_D
_geom_hbond_atom_site_label_H
_geom_hbond_atom_site_label_A
_geom_hbond_site_symmetry_A
_geom_hbond_distance_DH
_geom_hbond_distance_HA
_geom_hbond_distance_DA
_geom_hbond_angle_DHA
_geom_hbond_publ_flag
N1 H1A O3A 2_565 0.88 2.50 3.265(8) 146 y
N1 H1A O3B 2_565 0.88 2.35 3.148(8) 150 y
N1 H1A O3D 2_565 0.88 2.58 3.298(8) 140 y
N1 H1A O3C 2_565 0.88 2.46 3.295(8) 158 y
N1 H1B N1 4_667 0.88 2.25 3.105(6) 164 y

loop_
_geom_torsion_atom_site_label_1
_geom_torsion_atom_site_label_2
_geom_torsion_atom_site_label_3
_geom_torsion_atom_site_label_4
_geom_torsion
_geom_torsion_publ_flag
N1 C1 C2 C3 -176.5(4) no
C6 C1 C2 C3 -0.1(5) no
C1 C2 C3 C4 -0.7(5) no
C1 C2 C3 N3 179.7(3) no
C2 C3 N3 O3A -11.7(8) no
C4 C3 N3 O3A 168.6(7) no
C2 C3 N3 O3D -143.1(6) no
C4 C3 N3 O3D 37.3(7) no
C2 C3 N3 O3C 33.2(7) no
C4 C3 N3 O3C -146.5(6) no
C2 C3 N3 O3B 165.9(6) no
C4 C3 N3 O3B -13.8(8) no
C2 C3 C4 C5 0.5(5) no
N3 C3 C4 C5 -179.9(3) no
C2 C3 C4 I4 -179.4(3) no
N3 C3 C4 I4 0.3(5) no
C3 C4 C5 C6 0.5(6) no
I4 C4 C5 C6 -179.6(3) no
C4 C5 C6 C1 -1.3(7) no
N1 C1 C6 C5 177.4(4) no
C2 C1 C6 C5 1.1(6) no
